data_1563992
loop_
_publ_author_name
'Xie, Yuhui'
'Guo, Lang'
'Huang, Jie'
'Huang, Xiaolong'
'Cong, Ziwen'
'Liu, Qianqian'
'Wang, Qianshu'
'Pang, Xiaoyan'
'Xiang, Songtao'
'Zhou, Xuefeng'
'Liu, Yonghong'
'Wang, Junjian'
'Wang, Junfeng'

_publ_section_title
;
 Cyclopentenone-Containing Tetrahydroquinoline and Geldanamycin Alkaloids
 from Streptomyces malaysiensis as Potential Anti-Androgens against
 Prostate Cancer Cells
;
_journal_name_full 'Journal of Natural Products'
_journal_paper_doi 10.1021/acs.jnatprod.1c00297
_journal_year 2021
_chemical_absolute_configuration ad
_chemical_formula_moiety 'C28 H38 N2 O9'
_chemical_formula_sum 'C28 H38 N2 O9'
_chemical_formula_weight 546.60
_space_group_crystal_system monoclinic
_space_group_IT_number 4
_space_group_name_Hall 'P 2yb'
_space_group_name_H-M_alt 'P 1 21 1'
_atom_sites_solution_hydrogens mixed
_atom_sites_solution_primary dual
_audit_creation_date 2019-06-12
_audit_creation_method
;
Olex2 1.2
(compiled 2018.05.29 svn.r3508 for OlexSys, GUI svn.r5506)
;
_cell_angle_alpha 90
_cell_angle_beta 92.9810(10)
_cell_angle_gamma 90
_cell_formula_units_Z 2
_cell_length_a 13.9190(2)
_cell_length_b 7.75040(10)
_cell_length_c 18.6290(2)
_cell_measurement_reflns_used 13285
_cell_measurement_temperature 99.9(10)
_cell_measurement_theta_max 73.3110
_cell_measurement_theta_min 5.5730
_cell_volume 2006.94(4)
_computing_cell_refinement 'CrysAlisPro 1.171.39.33c (Rigaku OD, 2017)'
_computing_data_collection 'CrysAlisPro 1.171.39.33c (Rigaku OD, 2017)'
_computing_data_reduction 'CrysAlisPro 1.171.39.33c (Rigaku OD, 2017)'
_computing_molecular_graphics 'Olex2 (Dolomanov et al., 2009)'
_computing_publication_material 'Olex2 (Dolomanov et al., 2009)'
_computing_structure_refinement 'ShelXL (Sheldrick, 2015)'
_computing_structure_solution 'ShelXT (Sheldrick, 2015)'
_diffrn_ambient_environment N~2~
_diffrn_ambient_temperature 99.9(10)
_diffrn_detector 'Pilatus3R 200K-A'
_diffrn_measured_fraction_theta_full 0.994
_diffrn_measured_fraction_theta_max 0.985
_diffrn_measurement_details
;
List of Runs (angles in degrees, time in seconds):

  # Type    Start    End  Width  t~exp~   \w     \q     \k     \f   Frames
--------------------------------------------------------------------------
  1  \w    -14.00  36.70   0.30    1.00    --    0.00  57.00 -30.00  169
  2  \w    -32.00  18.70   0.30    1.00    --    0.00 -82.00  90.00  169
  3  \w    -14.00  30.70   0.30    1.00    --    0.00 -82.00 -60.00  149
  4  \w    -25.00  27.50   0.30    1.00    --    0.00 -82.00   0.00  175
  5  \w    -15.00  21.00   0.30    1.00    --    0.00 -82.00 120.00  120
  6  \w     57.00  88.80   0.30    1.00    --    0.00  57.00  30.00  106
  7  \w    -10.00  30.50   0.30    1.00    --    0.00 -82.00 150.00  135
  8  \w    -13.00  17.00   0.30    1.00    --    0.00  57.00  30.00  100
  9  \w     69.00  97.20   0.30    5.95    --   95.20  69.00 -82.10   94
 10  \w    152.00 180.20   0.30    5.95    --   95.20  70.00 -27.54   94
 11  \w     73.00 101.20   0.30    5.95    --   95.20  58.00 -73.14   94
 12  \w     68.00  96.20   0.30    5.95    --   95.20  71.00 -47.69   94
 13  \w    152.00 180.50   0.30    5.95    --   95.20  71.00 -47.69   95
 14  \w     67.00  95.20   0.30    5.95    --   95.20  74.00-117.63   94
 15  \w    150.00 178.20   0.30    5.95    --   95.20  52.00 -80.11   94
 16  \w     69.00  99.00   0.30    5.95    --   95.20  70.00 -27.54  100
 17  \w    113.00 184.40   0.30    5.95    --   95.20  72.00 -56.60  238
 18  \w    159.00 185.10   0.30    5.95    --   95.20  45.00 -15.95   87
 19  \w    118.00 184.00   0.30    5.95    --   95.20  77.00-150.00  220
 20  \w      7.00 117.10   0.30    5.95    --   95.20 -61.00 -60.00  367
 21  \w     81.00 111.00   0.30    5.95    --   95.20  30.00 -30.00  100
 22  \w     77.00 103.70   0.30    5.95    --   95.20  45.00-120.00   89
 23  \w      6.00 120.00   0.30    5.95    --   95.20 -82.00 -60.00  380
 24  \w    104.00 178.40   0.30    5.95    --   95.20  15.00  60.00  248
 25  \w     72.00  98.70   0.30    5.95    --   95.20  61.00 -60.00   89
 26  \w     68.00  94.70   0.30    5.95    --   95.20  72.00 -56.60   89
 27  \w     78.00 106.20   0.30    5.95    --   95.20  45.00 -30.00   94
 28  \w     73.00  98.80   0.30    5.95    --   95.20  61.00-150.00   86
 29  \w     15.00  45.00   0.30    5.95    --   95.20 -77.00 -90.00  100
 30  \w     68.00  96.20   0.30    5.95    --   95.20 -77.00 -90.00   94
 31  \w     75.00 111.00   0.30    5.95    --   95.20  58.00 -16.02  120
 32  \w     73.00  99.70   0.30    5.95    --   95.20  61.00 -90.00   89
 33  \w     71.00  99.20   0.30    5.95    --   95.20  65.00-111.13   94
 34  \w     73.00  98.80   0.30    5.95    --   95.20  61.00 -30.00   86
 35  \w     74.00 102.20   0.30    5.95    --   95.20  56.00-102.67   94
 36  \w    123.00 183.00   0.30    5.95    --   95.20  56.00-102.67  200
 37  \w     79.00 107.20   0.30    5.95    --   95.20  30.00 -90.00   94
 38  \w     76.00 104.20   0.30    5.95    --   95.20  45.00 -60.00   94
 39  \w    148.00 174.10   0.30    5.95    --   95.20  74.00-117.63   87
 40  \w    117.00 184.50   0.30    5.95    --   95.20  69.00 -82.10  225
 41  \w     77.00 143.00   0.30    5.95    --   95.20  45.00 -15.95  220
 42  \w     81.00 127.50   0.30    5.95    --   95.20  30.00-120.00  155
 43  \w    109.00 137.20   0.30    5.95    --   95.20  52.00 -80.11   94
 44  \w     90.00 115.80   0.30    5.95    --   95.20  45.00   0.00   86
 45  \w     72.00 100.20   0.30    5.95    --   95.20  61.00-120.00   94
 46  \w     74.00 106.70   0.30    5.95    --   95.20  52.00 -80.11  109
;
_diffrn_measurement_device 'four-circle diffractometer'
_diffrn_measurement_device_type 'XtaLAB Pro: Kappa single'
_diffrn_measurement_method '\w scans'
_diffrn_orient_matrix_type 'CrysAlisPro convention (1999,Acta A55,543-557)'
_diffrn_orient_matrix_UB_11 0.0638588000
_diffrn_orient_matrix_UB_12 0.0268974000
_diffrn_orient_matrix_UB_13 -0.0642407000
_diffrn_orient_matrix_UB_21 -0.0822839000
_diffrn_orient_matrix_UB_22 -0.0649511000
_diffrn_orient_matrix_UB_23 -0.0515485000
_diffrn_orient_matrix_UB_31 -0.0378668000
_diffrn_orient_matrix_UB_32 0.1858977000
_diffrn_orient_matrix_UB_33 -0.0086417000
_diffrn_radiation_monochromator graphite
_diffrn_radiation_probe x-ray
_diffrn_radiation_type CuK\a
_diffrn_radiation_wavelength 1.54184
_diffrn_reflns_av_R_equivalents 0.0494
_diffrn_reflns_av_unetI/netI 0.0366
_diffrn_reflns_Laue_measured_fraction_full 0.994
_diffrn_reflns_Laue_measured_fraction_max 0.985
_diffrn_reflns_limit_h_max 15
_diffrn_reflns_limit_h_min -17
_diffrn_reflns_limit_k_max 9
_diffrn_reflns_limit_k_min -9
_diffrn_reflns_limit_l_max 23
_diffrn_reflns_limit_l_min -22
_diffrn_reflns_number 27372
_diffrn_reflns_point_group_measured_fraction_full 0.974
_diffrn_reflns_point_group_measured_fraction_max 0.951
_diffrn_reflns_theta_full 67.684
_diffrn_reflns_theta_max 74.041
_diffrn_reflns_theta_min 3.869
_diffrn_source 'Rotating-anode X-ray tube'
_diffrn_source_type 'MicroMax 007 (Cu) X-ray Source'
_exptl_absorpt_coefficient_mu 0.560
_exptl_absorpt_correction_T_max 1.00000
_exptl_absorpt_correction_T_min 0.64573
_exptl_absorpt_correction_type multi-scan
_exptl_absorpt_process_details
;
CrysAlisPro 1.171.39.33c (Rigaku Oxford Diffraction, 2017)
Empirical absorption correction using spherical harmonics,
 implemented in SCALE3 ABSPACK scaling algorithm.
;
_exptl_crystal_colour 'clear reddish red'
_exptl_crystal_colour_lustre clear
_exptl_crystal_colour_modifier reddish
_exptl_crystal_colour_primary red
_exptl_crystal_density_diffrn 0.905
_exptl_crystal_description block
_exptl_crystal_F_000 584
_exptl_crystal_size_max 0.3
_exptl_crystal_size_mid 0.1
_exptl_crystal_size_min 0.07
_refine_diff_density_max 0.205
_refine_diff_density_min -0.249
_refine_diff_density_rms 0.052
_refine_ls_abs_structure_details
;
 Flack x determined using 2606 quotients [(I+)-(I-)]/[(I+)+(I-)]
 (Parsons, Flack and Wagner, Acta Cryst. B69 (2013) 249-259).
;
_refine_ls_abs_structure_Flack -0.03(14)
_refine_ls_extinction_method none
_refine_ls_goodness_of_fit_ref 1.038
_refine_ls_hydrogen_treatment mixed
_refine_ls_matrix_type full
_refine_ls_number_parameters 368
_refine_ls_number_reflns 7754
_refine_ls_number_restraints 1
_refine_ls_restrained_S_all 1.038
_refine_ls_R_factor_all 0.0547
_refine_ls_R_factor_gt 0.0477
_refine_ls_shift/su_max 0.006
_refine_ls_shift/su_mean 0.001
_refine_ls_structure_factor_coef Fsqd
_refine_ls_weighting_details 'w=1/[\s^2^(Fo^2^)+(0.0952P)^2^] where P=(Fo^2^+2Fc^2^)/3'
_refine_ls_weighting_scheme calc
_refine_ls_wR_factor_gt 0.1310
_refine_ls_wR_factor_ref 0.1361
_reflns_Friedel_coverage 0.792
_reflns_Friedel_fraction_full 0.951
_reflns_Friedel_fraction_max 0.911
_reflns_number_gt 6694
_reflns_number_total 7754
_reflns_threshold_expression 'I > 2\s(I)'
_cod_data_source_file np1c00297_si_002.cif
_cod_data_source_block xieyuhui_wc-161_collect
_cod_database_code 1563992
_shelx_shelxl_version_number 2014/7
_shelx_space_group_comment
;
The symmetry employed for this shelxl refinement is uniquely defined
by the following loop, which should always be used as a source of
symmetry information in preference to the above space-group names.
They are only intended as comments.
;
_shelx_estimated_absorpt_t_max 0.962
_shelx_estimated_absorpt_t_min 0.850
_reflns_odcompleteness_completeness 99.92
_reflns_odcompleteness_iscentric 1
_reflns_odcompleteness_theta 66.97
_olex2_refinement_description
;
1. Fixed Uiso
 At 1.2 times of:
  All C(H) groups, All C(H,H) groups, All N(H) groups
 At 1.5 times of:
  All C(H,H,H) groups, All O(H) groups
2.a Ternary CH refined with riding coordinates:
 C7(H7), C11(H11), C10(H10), C12(H12), C14(H14), C6(H6A)
2.b Secondary CH2 refined with riding coordinates:
 C15(H15A,H15B), C13(H13A,H13B)
2.c Aromatic/amide H refined with riding coordinates:
 N22(H22), C9(H9), C3(H3), C19(H19), C5(H5), C4(H4A)
2.d Idealised Me refined as rotating group:
 C24(H24A,H24B,H24C), C23(H23A,H23B,H23C), C30(H30A,H30B,H30C), C27(H27A,H27B,
 H27C), C28(H28A,H28B,H28C), C29(H29A,H29B,H29C)
2.e Idealised tetrahedral OH refined as rotating group:
 O6(H6), O4(H4)
;
_olex2_submission_special_instructions 'No special instructions were received'
_oxdiff_exptl_absorpt_empirical_details
;
Empirical correction (ABSPACK) includes:
- Absorption correction using spherical harmonics
- Frame scaling
;
_oxdiff_exptl_absorpt_empirical_full_max 1.748
_oxdiff_exptl_absorpt_empirical_full_min 0.423

loop_
_space_group_symop_operation_xyz
'x, y, z'
'-x, y+1/2, -z'

loop_
_atom_site_label
_atom_site_type_symbol
_atom_site_fract_x
_atom_site_fract_y
_atom_site_fract_z
_atom_site_U_iso_or_equiv
_atom_site_adp_type
_atom_site_occupancy
_atom_site_site_symmetry_order
_atom_site_calc_flag
_atom_site_refinement_flags_posn
_atom_site_refinement_flags_adp
_atom_site_refinement_flags_occupancy
_atom_site_disorder_assembly
_atom_site_disorder_group
O8 O -0.51602(16) -0.5567(2) -0.91258(10) 0.0391(4) Uani 1 1 d . . . . .
O2 O -0.63564(15) -0.1358(3) -0.59287(11) 0.0427(5) Uani 1 1 d . . . . .
O6 O -0.67810(15) -0.5468(3) -0.62972(11) 0.0431(5) Uani 1 1 d . . . . .
H6 H -0.6801 -0.6210 -0.5985 0.065 Uiso 1 1 calc GR . . . .
O1 O -0.32424(15) -0.2755(3) -0.48511(11) 0.0430(5) Uani 1 1 d . . . . .
O7 O -0.54469(18) -0.2658(3) -0.83259(11) 0.0469(5) Uani 1 1 d . . . . .
O4 O -0.77185(17) -0.2441(3) -0.37275(12) 0.0528(6) Uani 1 1 d . . . . .
H4 H -0.7530 -0.2812 -0.3333 0.079 Uiso 1 1 calc GR . . . .
O5 O -0.93469(15) -0.5504(3) -0.67727(11) 0.0460(5) Uani 1 1 d . . . . .
N22 N -0.46421(17) -0.2291(3) -0.55005(12) 0.0370(5) Uani 1 1 d . . . . .
H22 H -0.4862 -0.2017 -0.5925 0.044 Uiso 1 1 calc R . . . .
O3 O -0.59306(18) -0.3249(4) -0.31937(12) 0.0573(6) Uani 1 1 d . . . . .
O9 O -0.5267(2) -0.8443(3) -0.92289(11) 0.0565(6) Uani 1 1 d . . . . .
N26 N -0.4919(2) -0.6802(4) -1.01777(14) 0.0501(7) Uani 1 1 d . . . . .
C21 C -0.63066(19) -0.1837(4) -0.53079(14) 0.0344(5) Uani 1 1 d . . . . .
C1 C -0.3685(2) -0.2603(4) -0.54347(14) 0.0365(6) Uani 1 1 d . . . . .
C25 C -0.5124(2) -0.7066(4) -0.95039(15) 0.0389(6) Uani 1 1 d . . . . .
C7 C -0.5384(2) -0.5740(4) -0.83736(14) 0.0366(6) Uani 1 1 d . . . . .
H7 H -0.5039 -0.6740 -0.8168 0.044 Uiso 1 1 calc R . . . .
C8 C -0.6436(2) -0.5961(3) -0.82708(15) 0.0366(6) Uani 1 1 d . . . . .
C11 C -0.7651(2) -0.5504(4) -0.67345(16) 0.0378(6) Uani 1 1 d . . . . .
H11 H -0.7705 -0.4383 -0.6977 0.045 Uiso 1 1 calc R . . . .
C16 C -0.71329(19) -0.1924(4) -0.48599(16) 0.0365(6) Uani 1 1 d . . . . .
C15 C -0.8105(2) -0.1379(4) -0.51820(17) 0.0424(6) Uani 1 1 d . . . . .
H15A H -0.8060 -0.0189 -0.5337 0.051 Uiso 1 1 calc R . . . .
H15B H -0.8563 -0.1418 -0.4807 0.051 Uiso 1 1 calc R . . . .
C10 C -0.7622(2) -0.6886(4) -0.73299(16) 0.0391(6) Uani 1 1 d . . . . .
H10 H -0.8132 -0.6631 -0.7697 0.047 Uiso 1 1 calc R . . . .
C12 C -0.8525(2) -0.5672(4) -0.62766(16) 0.0395(6) Uani 1 1 d . . . . .
H12 H -0.8528 -0.6843 -0.6078 0.047 Uiso 1 1 calc R . . . .
C20 C -0.53244(19) -0.2348(3) -0.49773(15) 0.0338(6) Uani 1 1 d . . . . .
C14 C -0.8505(2) -0.2457(4) -0.58186(16) 0.0404(6) Uani 1 1 d . . . . .
H14 H -0.8093 -0.2279 -0.6223 0.048 Uiso 1 1 calc R . . . .
C2 C -0.3188(2) -0.2773(4) -0.61271(16) 0.0386(6) Uani 1 1 d . . . . .
C17 C -0.6985(2) -0.2390(4) -0.41609(17) 0.0445(7) Uani 1 1 d . . . . .
C9 C -0.6666(2) -0.6740(4) -0.76694(16) 0.0395(6) Uani 1 1 d . . . . .
H9 H -0.6157 -0.7283 -0.7417 0.047 Uiso 1 1 calc R . . . .
C18 C -0.6014(2) -0.2815(4) -0.38452(16) 0.0439(7) Uani 1 1 d . . . . .
C3 C -0.3690(2) -0.3357(4) -0.66972(16) 0.0434(7) Uani 1 1 d . . . . .
H3 H -0.4329 -0.3632 -0.6631 0.052 Uiso 1 1 calc R . . . .
C6 C -0.5007(2) -0.4119(4) -0.79969(15) 0.0406(6) Uani 1 1 d . . . . .
H6A H -0.5198 -0.4162 -0.7498 0.049 Uiso 1 1 calc R . . . .
C19 C -0.5188(2) -0.2805(4) -0.42859(15) 0.0377(6) Uani 1 1 d . . . . .
H19 H -0.4580 -0.3107 -0.4095 0.045 Uiso 1 1 calc R . . . .
C24 C -0.5532(4) -0.1258(5) -0.78456(19) 0.0645(11) Uani 1 1 d . . . . .
H24A H -0.5953 -0.1574 -0.7475 0.097 Uiso 1 1 calc GR . . . .
H24B H -0.5792 -0.0276 -0.8103 0.097 Uiso 1 1 calc GR . . . .
H24C H -0.4910 -0.0973 -0.7633 0.097 Uiso 1 1 calc GR . . . .
C23 C -0.2123(2) -0.2335(4) -0.60928(18) 0.0463(7) Uani 1 1 d . . . . .
H23A H -0.1784 -0.3110 -0.5767 0.069 Uiso 1 1 calc GR . . . .
H23B H -0.2034 -0.1171 -0.5927 0.069 Uiso 1 1 calc GR . . . .
H23C H -0.1878 -0.2448 -0.6563 0.069 Uiso 1 1 calc GR . . . .
C13 C -0.8527(2) -0.4400(4) -0.56487(16) 0.0387(6) Uani 1 1 d . . . . .
H13A H -0.7974 -0.4658 -0.5328 0.046 Uiso 1 1 calc R . . . .
H13B H -0.9097 -0.4625 -0.5385 0.046 Uiso 1 1 calc R . . . .
C30 C -0.9518(2) -0.1800(5) -0.6040(2) 0.0517(8) Uani 1 1 d . . . . .
H30A H -0.9485 -0.0605 -0.6172 0.078 Uiso 1 1 calc GR . . . .
H30B H -0.9928 -0.1928 -0.5645 0.078 Uiso 1 1 calc GR . . . .
H30C H -0.9775 -0.2458 -0.6443 0.078 Uiso 1 1 calc GR . . . .
C5 C -0.3942(3) -0.3976(5) -0.79848(19) 0.0558(9) Uani 1 1 d . . . . .
H5 H -0.3654 -0.4153 -0.8418 0.067 Uiso 1 1 calc R . . . .
C27 C -0.7155(3) -0.5140(6) -0.8791(2) 0.0597(10) Uani 1 1 d . . . . .
H27A H -0.6951 -0.5286 -0.9272 0.090 Uiso 1 1 calc GR . . . .
H27B H -0.7204 -0.3932 -0.8686 0.090 Uiso 1 1 calc GR . . . .
H27C H -0.7771 -0.5678 -0.8750 0.090 Uiso 1 1 calc GR . . . .
C4 C -0.3359(2) -0.3619(5) -0.74153(18) 0.0523(8) Uani 1 1 d . . . . .
H4A H -0.2703 -0.3533 -0.7481 0.063 Uiso 1 1 calc R . . . .
C28 C -0.7770(3) -0.8728(4) -0.7054(2) 0.0540(8) Uani 1 1 d . . . . .
H28A H -0.8417 -0.8852 -0.6907 0.081 Uiso 1 1 calc GR . . . .
H28B H -0.7327 -0.8946 -0.6652 0.081 Uiso 1 1 calc GR . . . .
H28C H -0.7658 -0.9537 -0.7431 0.081 Uiso 1 1 calc GR . . . .
C29 C -1.0212(2) -0.6142(5) -0.6495(2) 0.0555(9) Uani 1 1 d . . . . .
H29A H -1.0328 -0.5563 -0.6052 0.083 Uiso 1 1 calc GR . . . .
H29B H -1.0151 -0.7359 -0.6409 0.083 Uiso 1 1 calc GR . . . .
H29C H -1.0740 -0.5933 -0.6836 0.083 Uiso 1 1 calc GR . . . .
H26A H -0.4821(19) -0.756(4) -1.0518(15) 0.021(6) Uiso 1 1 d . . . . .
H26B H -0.4906(17) -0.602(4) -1.0348(13) 0.005(6) Uiso 1 1 d . . . . .

loop_
_atom_site_aniso_label
_atom_site_aniso_U_11
_atom_site_aniso_U_22
_atom_site_aniso_U_33
_atom_site_aniso_U_23
_atom_site_aniso_U_13
_atom_site_aniso_U_12
O8 0.0635(13) 0.0246(9) 0.0306(9) -0.0028(7) 0.0165(9) -0.0041(8)
O2 0.0450(11) 0.0386(11) 0.0451(11) 0.0026(8) 0.0074(9) 0.0031(9)
O6 0.0481(12) 0.0382(11) 0.0437(11) 0.0027(9) 0.0101(9) 0.0006(9)
O1 0.0476(11) 0.0432(11) 0.0384(10) -0.0006(8) 0.0027(9) 0.0046(9)
O7 0.0773(15) 0.0272(10) 0.0370(10) -0.0037(8) 0.0117(10) -0.0034(9)
O4 0.0540(13) 0.0610(16) 0.0452(12) 0.0036(10) 0.0187(10) 0.0005(11)
O5 0.0383(11) 0.0509(13) 0.0495(11) 0.0019(10) 0.0077(9) -0.0057(9)
N22 0.0387(12) 0.0418(14) 0.0311(11) -0.0030(9) 0.0087(9) 0.0025(10)
O3 0.0621(15) 0.0662(16) 0.0442(12) 0.0095(11) 0.0084(11) 0.0076(12)
O9 0.102(2) 0.0280(11) 0.0418(11) 0.0003(8) 0.0238(12) 0.0038(11)
N26 0.095(2) 0.0251(14) 0.0314(13) -0.0026(11) 0.0138(13) 0.0008(13)
C21 0.0347(13) 0.0329(14) 0.0363(13) -0.0035(11) 0.0092(11) 0.0032(10)
C1 0.0454(15) 0.0286(13) 0.0363(14) -0.0048(10) 0.0108(12) -0.0023(11)
C25 0.0532(16) 0.0272(13) 0.0372(14) -0.0011(10) 0.0102(12) 0.0019(11)
C7 0.0488(16) 0.0320(14) 0.0302(13) 0.0016(10) 0.0124(11) 0.0027(11)
C8 0.0452(15) 0.0273(14) 0.0376(14) -0.0015(10) 0.0057(12) 0.0020(10)
C11 0.0361(14) 0.0291(13) 0.0491(15) 0.0058(11) 0.0099(12) 0.0020(10)
C16 0.0312(13) 0.0319(13) 0.0474(15) -0.0037(11) 0.0118(11) 0.0004(10)
C15 0.0405(15) 0.0409(16) 0.0469(15) 0.0028(12) 0.0128(12) 0.0037(12)
C10 0.0444(15) 0.0328(14) 0.0408(14) 0.0008(11) 0.0097(12) -0.0008(12)
C12 0.0394(15) 0.0331(14) 0.0467(15) 0.0036(11) 0.0100(12) -0.0017(11)
C20 0.0378(13) 0.0253(13) 0.0390(13) -0.0064(10) 0.0083(11) 0.0000(10)
C14 0.0426(15) 0.0327(15) 0.0468(15) 0.0050(11) 0.0110(12) 0.0065(11)
C2 0.0403(14) 0.0318(14) 0.0442(15) -0.0020(11) 0.0059(12) 0.0050(11)
C17 0.0512(17) 0.0386(16) 0.0451(15) 0.0061(12) 0.0161(13) 0.0001(12)
C9 0.0518(16) 0.0250(13) 0.0432(14) 0.0040(11) 0.0174(12) 0.0066(11)
C18 0.0504(17) 0.0390(16) 0.0430(15) 0.0048(12) 0.0105(13) 0.0014(13)
C3 0.0456(16) 0.0435(16) 0.0422(15) -0.0034(12) 0.0128(13) -0.0083(13)
C6 0.0552(17) 0.0364(15) 0.0314(13) -0.0073(11) 0.0133(12) -0.0038(12)
C19 0.0430(15) 0.0315(14) 0.0395(14) -0.0048(11) 0.0111(11) -0.0052(11)
C24 0.115(3) 0.0363(18) 0.0435(17) -0.0138(13) 0.014(2) 0.0118(19)
C23 0.0430(16) 0.0470(18) 0.0492(16) -0.0018(13) 0.0042(13) 0.0024(13)
C13 0.0397(15) 0.0295(14) 0.0482(15) 0.0024(11) 0.0141(12) -0.0039(11)
C30 0.0433(16) 0.0402(18) 0.072(2) 0.0009(15) 0.0091(15) 0.0030(13)
C5 0.062(2) 0.058(2) 0.0484(17) -0.0162(15) 0.0129(16) -0.0081(16)
C27 0.0442(18) 0.079(3) 0.056(2) 0.0271(18) 0.0034(15) 0.0014(17)
C4 0.0360(15) 0.075(2) 0.0473(17) -0.0135(16) 0.0143(13) -0.0112(15)
C28 0.070(2) 0.0342(17) 0.0603(19) -0.0016(14) 0.0250(17) -0.0128(14)
C29 0.0426(17) 0.050(2) 0.076(2) -0.0057(16) 0.0164(16) -0.0145(14)

loop_
_atom_type_symbol
_atom_type_description
_atom_type_scat_dispersion_real
_atom_type_scat_dispersion_imag
_atom_type_scat_source
C C 0.0181 0.0091 'International Tables Vol C Tables 4.2.6.8 and 6.1.1.4'
H H 0.0000 0.0000 'International Tables Vol C Tables 4.2.6.8 and 6.1.1.4'
N N 0.0311 0.0180 'International Tables Vol C Tables 4.2.6.8 and 6.1.1.4'
O O 0.0492 0.0322 'International Tables Vol C Tables 4.2.6.8 and 6.1.1.4'

loop_
_geom_angle_atom_site_label_1
_geom_angle_atom_site_label_2
_geom_angle_atom_site_label_3
_geom_angle
_geom_angle_site_symmetry_1
_geom_angle_site_symmetry_3
_geom_angle_publ_flag
C25 O8 C7 115.8(2) . . ?
C11 O6 H6 109.5 . . ?
C6 O7 C24 112.9(2) . . ?
C17 O4 H4 109.5 . . ?
C29 O5 C12 113.2(2) . . ?
C1 N22 H22 115.4 . . ?
C1 N22 C20 129.3(2) . . ?
C20 N22 H22 115.4 . . ?
C25 N26 H26A 129.3(19) . . ?
C25 N26 H26B 126(2) . . ?
H26A N26 H26B 104(3) . . ?
O2 C21 C16 123.5(3) . . ?
O2 C21 C20 118.1(2) . . ?
C16 C21 C20 118.4(2) . . ?
O1 C1 N22 122.9(2) . . ?
O1 C1 C2 121.4(3) . . ?
N22 C1 C2 115.7(2) . . ?
O9 C25 O8 121.6(2) . . ?
O9 C25 N26 126.3(3) . . ?
N26 C25 O8 112.1(3) . . ?
O8 C7 H7 108.8 . . ?
O8 C7 C8 113.2(2) . . ?
O8 C7 C6 106.4(2) . . ?
C8 C7 H7 108.8 . . ?
C8 C7 C6 110.6(2) . . ?
C6 C7 H7 108.8 . . ?
C7 C8 C27 119.6(3) . . ?
C9 C8 C7 116.2(3) . . ?
C9 C8 C27 123.8(3) . . ?
O6 C11 H11 106.8 . . ?
O6 C11 C10 111.8(2) . . ?
O6 C11 C12 111.1(2) . . ?
C10 C11 H11 106.8 . . ?
C12 C11 H11 106.8 . . ?
C12 C11 C10 113.2(2) . . ?
C21 C16 C15 118.5(3) . . ?
C17 C16 C21 118.5(3) . . ?
C17 C16 C15 122.9(3) . . ?
C16 C15 H15A 108.3 . . ?
C16 C15 H15B 108.3 . . ?
C16 C15 C14 115.9(2) . . ?
H15A C15 H15B 107.4 . . ?
C14 C15 H15A 108.3 . . ?
C14 C15 H15B 108.3 . . ?
C11 C10 H10 108.4 . . ?
C9 C10 C11 107.8(2) . . ?
C9 C10 H10 108.4 . . ?
C9 C10 C28 110.3(3) . . ?
C28 C10 C11 113.3(2) . . ?
C28 C10 H10 108.4 . . ?
O5 C12 C11 105.3(2) . . ?
O5 C12 H12 107.9 . . ?
O5 C12 C13 113.6(2) . . ?
C11 C12 H12 107.9 . . ?
C11 C12 C13 113.9(2) . . ?
C13 C12 H12 107.9 . . ?
N22 C20 C21 109.8(2) . . ?
C19 C20 N22 127.7(3) . . ?
C19 C20 C21 122.5(2) . . ?
C15 C14 H14 108.3 . . ?
C15 C14 C13 112.6(2) . . ?
C15 C14 C30 108.6(2) . . ?
C13 C14 H14 108.3 . . ?
C30 C14 H14 108.3 . . ?
C30 C14 C13 110.6(3) . . ?
C1 C2 C23 115.9(3) . . ?
C3 C2 C1 118.3(3) . . ?
C3 C2 C23 125.8(3) . . ?
O4 C17 C16 120.4(3) . . ?
O4 C17 C18 117.6(3) . . ?
C16 C17 C18 122.0(3) . . ?
C8 C9 C10 130.3(3) . . ?
C8 C9 H9 114.9 . . ?
C10 C9 H9 114.9 . . ?
O3 C18 C17 118.6(3) . . ?
O3 C18 C19 120.8(3) . . ?
C19 C18 C17 120.5(3) . . ?
C2 C3 H3 116.2 . . ?
C2 C3 C4 127.6(3) . . ?
C4 C3 H3 116.2 . . ?
O7 C6 C7 109.4(2) . . ?
O7 C6 H6A 107.8 . . ?
O7 C6 C5 110.9(3) . . ?
C7 C6 H6A 107.8 . . ?
C5 C6 C7 112.9(3) . . ?
C5 C6 H6A 107.8 . . ?
C20 C19 C18 118.0(3) . . ?
C20 C19 H19 121.0 . . ?
C18 C19 H19 121.0 . . ?
O7 C24 H24A 109.5 . . ?
O7 C24 H24B 109.5 . . ?
O7 C24 H24C 109.5 . . ?
H24A C24 H24B 109.5 . . ?
H24A C24 H24C 109.5 . . ?
H24B C24 H24C 109.5 . . ?
C2 C23 H23A 109.5 . . ?
C2 C23 H23B 109.5 . . ?
C2 C23 H23C 109.5 . . ?
H23A C23 H23B 109.5 . . ?
H23A C23 H23C 109.5 . . ?
H23B C23 H23C 109.5 . . ?
C12 C13 C14 118.2(2) . . ?
C12 C13 H13A 107.8 . . ?
C12 C13 H13B 107.8 . . ?
C14 C13 H13A 107.8 . . ?
C14 C13 H13B 107.8 . . ?
H13A C13 H13B 107.1 . . ?
C14 C30 H30A 109.5 . . ?
C14 C30 H30B 109.5 . . ?
C14 C30 H30C 109.5 . . ?
H30A C30 H30B 109.5 . . ?
H30A C30 H30C 109.5 . . ?
H30B C30 H30C 109.5 . . ?
C6 C5 H5 116.8 . . ?
C4 C5 C6 126.4(3) . . ?
C4 C5 H5 116.8 . . ?
C8 C27 H27A 109.5 . . ?
C8 C27 H27B 109.5 . . ?
C8 C27 H27C 109.5 . . ?
H27A C27 H27B 109.5 . . ?
H27A C27 H27C 109.5 . . ?
H27B C27 H27C 109.5 . . ?
C3 C4 H4A 118.2 . . ?
C5 C4 C3 123.7(3) . . ?
C5 C4 H4A 118.2 . . ?
C10 C28 H28A 109.5 . . ?
C10 C28 H28B 109.5 . . ?
C10 C28 H28C 109.5 . . ?
H28A C28 H28B 109.5 . . ?
H28A C28 H28C 109.5 . . ?
H28B C28 H28C 109.5 . . ?
O5 C29 H29A 109.5 . . ?
O5 C29 H29B 109.5 . . ?
O5 C29 H29C 109.5 . . ?
H29A C29 H29B 109.5 . . ?
H29A C29 H29C 109.5 . . ?
H29B C29 H29C 109.5 . . ?

loop_
_geom_bond_atom_site_label_1
_geom_bond_atom_site_label_2
_geom_bond_distance
_geom_bond_site_symmetry_2
_geom_bond_publ_flag
O8 C25 1.361(3) . ?
O8 C7 1.458(3) . ?
O2 C21 1.213(3) . ?
O6 H6 0.8200 . ?
O6 C11 1.424(4) . ?
O1 C1 1.227(3) . ?
O7 C6 1.412(4) . ?
O7 C24 1.415(4) . ?
O4 H4 0.8200 . ?
O4 C17 1.335(4) . ?
O5 C12 1.439(4) . ?
O5 C29 1.424(4) . ?
N22 H22 0.8600 . ?
N22 C1 1.353(4) . ?
N22 C20 1.396(3) . ?
O3 C18 1.259(4) . ?
O9 C25 1.205(4) . ?
N26 C25 1.318(4) . ?
N26 H26A 0.88(3) . ?
N26 H26B 0.68(3) . ?
C21 C16 1.457(4) . ?
C21 C20 1.522(4) . ?
C1 C2 1.501(4) . ?
C7 H7 0.9800 . ?
C7 C8 1.496(4) . ?
C7 C6 1.519(4) . ?
C8 C9 1.327(4) . ?
C8 C27 1.499(4) . ?
C11 H11 0.9800 . ?
C11 C10 1.544(4) . ?
C11 C12 1.527(4) . ?
C16 C15 1.511(4) . ?
C16 C17 1.357(4) . ?
C15 H15A 0.9700 . ?
C15 H15B 0.9700 . ?
C15 C14 1.532(4) . ?
C10 H10 0.9800 . ?
C10 C9 1.506(4) . ?
C10 C28 1.535(4) . ?
C12 H12 0.9800 . ?
C12 C13 1.530(4) . ?
C20 C19 1.340(4) . ?
C14 H14 0.9800 . ?
C14 C13 1.539(4) . ?
C14 C30 1.535(4) . ?
C2 C3 1.320(4) . ?
C2 C23 1.519(4) . ?
C17 C18 1.483(5) . ?
C9 H9 0.9300 . ?
C18 C19 1.447(4) . ?
C3 H3 0.9300 . ?
C3 C4 1.451(4) . ?
C6 H6A 0.9800 . ?
C6 C5 1.487(5) . ?
C19 H19 0.9300 . ?
C24 H24A 0.9600 . ?
C24 H24B 0.9600 . ?
C24 H24C 0.9600 . ?
C23 H23A 0.9600 . ?
C23 H23B 0.9600 . ?
C23 H23C 0.9600 . ?
C13 H13A 0.9700 . ?
C13 H13B 0.9700 . ?
C30 H30A 0.9600 . ?
C30 H30B 0.9600 . ?
C30 H30C 0.9600 . ?
C5 H5 0.9300 . ?
C5 C4 1.330(5) . ?
C27 H27A 0.9600 . ?
C27 H27B 0.9600 . ?
C27 H27C 0.9600 . ?
C4 H4A 0.9300 . ?
C28 H28A 0.9600 . ?
C28 H28B 0.9600 . ?
C28 H28C 0.9600 . ?
C29 H29A 0.9600 . ?
C29 H29B 0.9600 . ?
C29 H29C 0.9600 . ?

loop_
_geom_torsion_atom_site_label_1
_geom_torsion_atom_site_label_2
_geom_torsion_atom_site_label_3
_geom_torsion_atom_site_label_4
_geom_torsion
_geom_torsion_site_symmetry_1
_geom_torsion_site_symmetry_2
_geom_torsion_site_symmetry_3
_geom_torsion_site_symmetry_4
_geom_torsion_publ_flag
O8 C7 C8 C9 155.9(2) . . . . ?
O8 C7 C8 C27 -30.9(4) . . . . ?
O8 C7 C6 O7 58.4(3) . . . . ?
O8 C7 C6 C5 -65.6(3) . . . . ?
O2 C21 C16 C15 -0.4(4) . . . . ?
O2 C21 C16 C17 -176.5(3) . . . . ?
O2 C21 C20 N22 -4.8(3) . . . . ?
O2 C21 C20 C19 176.3(3) . . . . ?
O6 C11 C10 C9 -45.6(3) . . . . ?
O6 C11 C10 C28 76.8(3) . . . . ?
O6 C11 C12 O5 173.9(2) . . . . ?
O6 C11 C12 C13 48.9(3) . . . . ?
O1 C1 C2 C3 150.3(3) . . . . ?
O1 C1 C2 C23 -26.6(4) . . . . ?
O7 C6 C5 C4 105.5(4) . . . . ?
O4 C17 C18 O3 2.0(5) . . . . ?
O4 C17 C18 C19 179.3(3) . . . . ?
O5 C12 C13 C14 -61.4(3) . . . . ?
N22 C1 C2 C3 -29.1(4) . . . . ?
N22 C1 C2 C23 154.0(3) . . . . ?
N22 C20 C19 C18 -178.2(3) . . . . ?
O3 C18 C19 C20 179.3(3) . . . . ?
C21 C16 C15 C14 62.9(4) . . . . ?
C21 C16 C17 O4 178.2(3) . . . . ?
C21 C16 C17 C18 -0.2(4) . . . . ?
C21 C20 C19 C18 0.4(4) . . . . ?
C1 N22 C20 C21 178.2(3) . . . . ?
C1 N22 C20 C19 -3.1(5) . . . . ?
C1 C2 C3 C4 179.8(3) . . . . ?
C25 O8 C7 C8 -80.3(3) . . . . ?
C25 O8 C7 C6 158.0(3) . . . . ?
C7 O8 C25 O9 -0.1(4) . . . . ?
C7 O8 C25 N26 179.9(3) . . . . ?
C7 C8 C9 C10 167.4(3) . . . . ?
C7 C6 C5 C4 -131.4(4) . . . . ?
C8 C7 C6 O7 -65.0(3) . . . . ?
C8 C7 C6 C5 171.1(3) . . . . ?
C11 C10 C9 C8 -98.6(4) . . . . ?
C11 C12 C13 C14 59.1(3) . . . . ?
C16 C21 C20 N22 176.1(2) . . . . ?
C16 C21 C20 C19 -2.7(4) . . . . ?
C16 C15 C14 C13 53.3(3) . . . . ?
C16 C15 C14 C30 176.2(3) . . . . ?
C16 C17 C18 O3 -179.6(3) . . . . ?
C16 C17 C18 C19 -2.3(5) . . . . ?
C15 C16 C17 O4 2.3(5) . . . . ?
C15 C16 C17 C18 -176.1(3) . . . . ?
C15 C14 C13 C12 -156.6(2) . . . . ?
C10 C11 C12 O5 -59.3(3) . . . . ?
C10 C11 C12 C13 175.6(2) . . . . ?
C12 C11 C10 C9 -172.0(2) . . . . ?
C12 C11 C10 C28 -49.6(4) . . . . ?
C20 N22 C1 O1 -11.1(5) . . . . ?
C20 N22 C1 C2 168.3(3) . . . . ?
C20 C21 C16 C15 178.7(3) . . . . ?
C20 C21 C16 C17 2.6(4) . . . . ?
C2 C3 C4 C5 -169.9(4) . . . . ?
C17 C16 C15 C14 -121.2(3) . . . . ?
C17 C18 C19 C20 2.1(4) . . . . ?
C6 C7 C8 C9 -84.8(3) . . . . ?
C6 C7 C8 C27 88.4(3) . . . . ?
C6 C5 C4 C3 1.8(7) . . . . ?
C24 O7 C6 C7 150.8(3) . . . . ?
C24 O7 C6 C5 -84.1(3) . . . . ?
C23 C2 C3 C4 -3.6(6) . . . . ?
C30 C14 C13 C12 81.6(3) . . . . ?
C27 C8 C9 C10 -5.5(5) . . . . ?
C28 C10 C9 C8 137.1(3) . . . . ?
C29 O5 C12 C11 161.8(3) . . . . ?
C29 O5 C12 C13 -73.0(3) . . . . ?

loop_
_smtbx_masks_void_nr
_smtbx_masks_void_average_x
_smtbx_masks_void_average_y
_smtbx_masks_void_average_z
_smtbx_masks_void_volume
_smtbx_masks_void_count_electrons
_smtbx_masks_void_content
1 0.000 -0.724 0.000 737.8 105.8 ?
